data_7103944
loop_
_publ_author_name
'Nagashima, Hideo'
'Gondo, Mitsuru'
'Masuda, Satoshi'
'Kondo, Hideo'
'Yamaguchi, Yoshitaka'
'Matsubara, Kouki'

_publ_section_title
;
 Organoruthenium(II) and (III) amidinates, (\h5-C5Me5)Ru(\h-amidinate)
 and (\h5-C5Me5)RuCl(\h-amidinate), as unique redox catalysts for the
 intramolecular Kharasch reactions: Facile access to a pyrrolizidine
 alkaloid skeleton under mild conditions
;
_journal_coden_ASTM CHCOFS
_journal_issue 3
_journal_name_full
;
 Chemical Communications (Cambridge, United Kingdom)
;
_journal_page_first 442
_journal_page_last 443
_journal_paper_doi 10.1039/b209369c
_journal_year 2003
_chemical_formula_sum 'C8 H10 Cl3 N O'
_chemical_formula_weight 242.52
_space_group_IT_number 19
_symmetry_cell_setting orthorhombic
_symmetry_space_group_name_Hall 'P 2ac 2ab'
_symmetry_space_group_name_H-M 'P 21 21 21'
_atom_sites_solution_hydrogens geom
_atom_sites_solution_primary direct
_atom_sites_solution_secondary difmap
_audit_creation_method SHELXL-97
_cell_angle_alpha 90.00
_cell_angle_beta 90.00
_cell_angle_gamma 90.00
_cell_formula_units_Z 4
_cell_length_a 9.3085(6)
_cell_length_b 15.0641(10)
_cell_length_c 7.4597(4)
_cell_measurement_reflns_used 10740
_cell_measurement_temperature 293(2)
_cell_measurement_theta_max 27.5
_cell_measurement_theta_min 2.2
_cell_volume 1046.03(11)
_computing_cell_refinement 'MSC/AFC Diffractometer Control'
_computing_data_collection 'MSC/AFC Diffractometer Control'
_computing_data_reduction
;
teXsan for Windows version 1.06 (MSC, 1997-1999)
;
_computing_molecular_graphics 'ORTEP III (Farrujia, 1998)'
_computing_publication_material 'SHELXL-97/2 (Sheldrick,1997)'
_computing_structure_refinement 'SHELXL-97 (Sheldrick, 1997)'
_computing_structure_solution
;
SIR97 (Altomare, et. al. 1997)
;
_diffrn_ambient_temperature 293(2)
_diffrn_measured_fraction_theta_full 0.000
_diffrn_measured_fraction_theta_max 0.996
_diffrn_measurement_device 'Rigaku RAXIS-RAPID'
_diffrn_measurement_method oscillation
_diffrn_radiation_detector 'Imaging Plate'
_diffrn_radiation_monochromator graphite
_diffrn_radiation_source 'Rigaku rotating anode'
_diffrn_radiation_type MoK\a
_diffrn_radiation_wavelength 0.71069
_diffrn_reflns_av_R_equivalents 0.0000
_diffrn_reflns_av_sigmaI/netI 0.0504
_diffrn_reflns_limit_h_max 12
_diffrn_reflns_limit_h_min -12
_diffrn_reflns_limit_k_max 19
_diffrn_reflns_limit_k_min -19
_diffrn_reflns_limit_l_max 9
_diffrn_reflns_limit_l_min -9
_diffrn_reflns_number 2371
_diffrn_reflns_theta_full 0.50
_diffrn_reflns_theta_max 27.47
_diffrn_reflns_theta_min 2.57
_diffrn_standards_decay_% 0.00
_diffrn_standards_interval_count 0
_diffrn_standards_interval_time 0
_diffrn_standards_number 0
_exptl_absorpt_coefficient_mu 0.835
_exptl_absorpt_correction_T_max 0.747
_exptl_absorpt_correction_T_min 0.552
_exptl_absorpt_correction_type empirical
_exptl_crystal_colour colorless
_exptl_crystal_density_diffrn 1.540
_exptl_crystal_density_method 'not measured'
_exptl_crystal_description platelet
_exptl_crystal_F_000 496
_exptl_crystal_size_max 0.70
_exptl_crystal_size_mid 0.40
_exptl_crystal_size_min 0.35
_refine_diff_density_max 0.188
_refine_diff_density_min -0.248
_refine_diff_density_rms 0.051
_refine_ls_abs_structure_details 'Flack H D (1983), Acta Cryst. A39, 876-881'
_refine_ls_abs_structure_Flack 0.07(8)
_refine_ls_extinction_coef 0.061(3)
_refine_ls_extinction_expression Fc^*^==kFc[1+0.001xFc^2^\l^3^/sin(2\q)]^-1/4^
_refine_ls_extinction_method SHELXL
_refine_ls_goodness_of_fit_ref 0.966
_refine_ls_hydrogen_treatment mixed
_refine_ls_matrix_type full
_refine_ls_number_parameters 119
_refine_ls_number_reflns 2371
_refine_ls_number_restraints 0
_refine_ls_restrained_S_all 0.966
_refine_ls_R_factor_all 0.0463
_refine_ls_R_factor_gt 0.0333
_refine_ls_shift/su_max 0.000
_refine_ls_shift/su_mean 0.000
_refine_ls_structure_factor_coef Fsqd
_refine_ls_weighting_details 'calc w==1/[\s^2^(Fo^2^)+(0.0331P)^2^+0.0000P] where P==(Fo^2^+2Fc^2^)/3'
_refine_ls_weighting_scheme calc
_refine_ls_wR_factor_gt 0.0685
_refine_ls_wR_factor_ref 0.0741
_reflns_number_gt 1827
_reflns_number_total 2371
_reflns_threshold_expression >2sigma(I)
_cod_data_source_file b209369c.txt
_cod_data_source_block 8
_cod_depositor_comments
;
The following automatic conversions were performed:
'_symmetry_cell_setting' value 'Orthorhombic' changed to 'orthorhombic'
according to '/home/saulius/struct/CIF-dictionaries/cif_core.dic'
dictionary named 'cif_core.dic' version 2.4.1 from 2010-06-29.

Automatic conversion script
Id: cif_fix_enum 1527 2010-12-29 10:47:43Z saulius 
;
_cod_database_code 7103944

loop_
_symmetry_equiv_pos_as_xyz
'x, y, z'
'-x+1/2, -y, z+1/2'
'x+1/2, -y+1/2, -z'
'-x, y+1/2, -z+1/2'

loop_
_atom_site_label
_atom_site_type_symbol
_atom_site_fract_x
_atom_site_fract_y
_atom_site_fract_z
_atom_site_U_iso_or_equiv
_atom_site_adp_type
_atom_site_occupancy
_atom_site_symmetry_multiplicity
_atom_site_calc_flag
_atom_site_refinement_flags
_atom_site_disorder_assembly
_atom_site_disorder_group
Cl1 Cl 0.03446(6) 0.15867(5) 0.40372(8) 0.05551(18) Uani 1 1 d . . .
Cl2 Cl 0.27543(7) 0.15393(5) 0.64941(7) 0.0618(2) Uani 1 1 d . . .
Cl3 Cl 0.43227(10) 0.07644(6) 0.03446(9) 0.0758(3) Uani 1 1 d . . .
O1 O 0.1721(2) 0.34575(14) 0.5841(3) 0.0659(5) Uani 1 1 d . . .
N1 N 0.2323(2) 0.32933(12) 0.2873(2) 0.0448(5) Uani 1 1 d . . .
C1 C 0.2689(3) 0.41933(16) 0.2278(4) 0.0608(7) Uani 1 1 d . . .
H1A H 0.3277 0.4497 0.3158 0.073 Uiso 1 1 calc R . .
H1B H 0.1832 0.4542 0.2049 0.073 Uiso 1 1 calc R . .
C2 C 0.3530(4) 0.4020(2) 0.0540(4) 0.0772(9) Uani 1 1 d . . .
H2A H 0.2916 0.4098 -0.0498 0.093 Uiso 1 1 calc R . .
H2B H 0.4339 0.4424 0.0442 0.093 Uiso 1 1 calc R . .
C3 C 0.4045(3) 0.30679(18) 0.0674(4) 0.0566(7) Uani 1 1 d . . .
H3A H 0.4200 0.2814 -0.0505 0.068 Uiso 1 1 calc R . .
H3B H 0.4929 0.3029 0.1358 0.068 Uiso 1 1 calc R . .
C4 C 0.2823(2) 0.26048(14) 0.1637(3) 0.0402(5) Uani 1 1 d . . .
H4 H 0.2062 0.2447 0.0788 0.048 Uiso 1 1 calc R . .
C5 C 0.3154(2) 0.18195(15) 0.2879(3) 0.0393(5) Uani 1 1 d . . .
H5 H 0.4139 0.1890 0.3318 0.047 Uiso 1 1 calc R . .
C6 C 0.2133(3) 0.19911(16) 0.4456(3) 0.0440(5) Uani 1 1 d . . .
C7 C 0.2021(2) 0.30157(17) 0.4525(3) 0.0458(6) Uani 1 1 d . . .
C8 C 0.3024(3) 0.08984(17) 0.2073(4) 0.0595(7) Uani 1 1 d . . .
H8A H 0.2067 0.0817 0.1585 0.071 Uiso 1 1 calc R . .
H8B H 0.3176 0.0455 0.2996 0.071 Uiso 1 1 calc R . .

loop_
_atom_site_aniso_label
_atom_site_aniso_U_11
_atom_site_aniso_U_22
_atom_site_aniso_U_33
_atom_site_aniso_U_23
_atom_site_aniso_U_13
_atom_site_aniso_U_12
Cl1 0.0426(3) 0.0648(4) 0.0592(3) 0.0039(3) 0.0008(3) -0.0090(3)
Cl2 0.0661(4) 0.0784(5) 0.0408(3) 0.0135(3) -0.0046(3) -0.0053(4)
Cl3 0.0879(6) 0.0790(5) 0.0605(4) -0.0195(4) 0.0053(4) 0.0307(5)
O1 0.0650(10) 0.0728(12) 0.0600(10) -0.0228(11) 0.0155(9) 0.0057(11)
N1 0.0478(10) 0.0387(11) 0.0479(9) -0.0019(8) 0.0016(8) 0.0034(10)
C1 0.0708(18) 0.0435(15) 0.0681(15) 0.0007(13) -0.0097(14) 0.0041(15)
C2 0.091(2) 0.0614(19) 0.0792(19) 0.0199(17) 0.013(2) -0.0109(17)
C3 0.0583(14) 0.0634(17) 0.0483(13) 0.0029(13) 0.0127(12) -0.0087(14)
C4 0.0409(10) 0.0433(13) 0.0363(9) -0.0013(10) -0.0015(9) 0.0013(11)
C5 0.0373(10) 0.0427(13) 0.0378(9) -0.0018(9) -0.0014(8) 0.0040(10)
C6 0.0425(10) 0.0511(14) 0.0384(10) 0.0041(10) 0.0007(9) -0.0022(11)
C7 0.0359(10) 0.0534(15) 0.0481(11) -0.0080(11) 0.0031(10) 0.0034(11)
C8 0.0711(19) 0.0464(15) 0.0610(15) -0.0066(13) 0.0064(14) 0.0081(14)

loop_
_atom_type_symbol
_atom_type_description
_atom_type_scat_dispersion_real
_atom_type_scat_dispersion_imag
_atom_type_scat_source
C C 0.0033 0.0016 'International Tables Vol C Tables 4.2.6.8 and 6.1.1.4'
H H 0.0000 0.0000 'International Tables Vol C Tables 4.2.6.8 and 6.1.1.4'
Cl Cl 0.1484 0.1585 'International Tables Vol C Tables 4.2.6.8 and 6.1.1.4'
N N 0.0061 0.0033 'International Tables Vol C Tables 4.2.6.8 and 6.1.1.4'
O O 0.0106 0.0060 'International Tables Vol C Tables 4.2.6.8 and 6.1.1.4'

loop_
_geom_angle_atom_site_label_1
_geom_angle_atom_site_label_2
_geom_angle_atom_site_label_3
_geom_angle
_geom_angle_site_symmetry_1
_geom_angle_site_symmetry_3
_geom_angle_publ_flag
C7 N1 C4 115.32(19) . . ?
C7 N1 C1 128.3(2) . . ?
C4 N1 C1 112.99(19) . . ?
N1 C1 C2 102.5(2) . . ?
C3 C2 C1 105.4(2) . . ?
C4 C3 C2 103.3(2) . . ?
N1 C4 C3 102.19(19) . . ?
N1 C4 C5 103.29(16) . . ?
C3 C4 C5 119.4(2) . . ?
C8 C5 C6 114.1(2) . . ?
C8 C5 C4 116.75(18) . . ?
C6 C5 C4 102.08(17) . . ?
C5 C6 C7 103.63(18) . . ?
C5 C6 Cl2 113.16(16) . . ?
C7 C6 Cl2 112.21(16) . . ?
C5 C6 Cl1 112.50(15) . . ?
C7 C6 Cl1 106.30(16) . . ?
Cl2 C6 Cl1 108.79(12) . . ?
O1 C7 N1 128.5(3) . . ?
O1 C7 C6 126.0(2) . . ?
N1 C7 C6 105.53(19) . . ?
C5 C8 Cl3 109.70(19) . . ?

loop_
_geom_bond_atom_site_label_1
_geom_bond_atom_site_label_2
_geom_bond_distance
_geom_bond_site_symmetry_2
_geom_bond_publ_flag
Cl1 C6 1.800(2) . ?
Cl2 C6 1.763(2) . ?
Cl3 C8 1.779(3) . ?
O1 C7 1.218(3) . ?
N1 C7 1.332(3) . ?
N1 C4 1.464(3) . ?
N1 C1 1.467(3) . ?
C1 C2 1.537(4) . ?
C2 C3 1.516(4) . ?
C3 C4 1.515(3) . ?
C4 C5 1.534(3) . ?
C5 C8 1.517(3) . ?
C5 C6 1.534(3) . ?
C6 C7 1.548(4) . ?

loop_
_geom_torsion_atom_site_label_1
_geom_torsion_atom_site_label_2
_geom_torsion_atom_site_label_3
_geom_torsion_atom_site_label_4
_geom_torsion
_geom_torsion_site_symmetry_1
_geom_torsion_site_symmetry_2
_geom_torsion_site_symmetry_3
_geom_torsion_site_symmetry_4
_geom_torsion_publ_flag
C7 N1 C1 C2 156.1(3) . . . . ?
C4 N1 C1 C2 -1.8(3) . . . . ?
N1 C1 C2 C3 -20.9(3) . . . . ?
C1 C2 C3 C4 35.3(3) . . . . ?
C7 N1 C4 C3 -137.5(2) . . . . ?
C1 N1 C4 C3 23.4(3) . . . . ?
C7 N1 C4 C5 -12.9(3) . . . . ?
C1 N1 C4 C5 148.0(2) . . . . ?
C2 C3 C4 N1 -35.1(3) . . . . ?
C2 C3 C4 C5 -148.2(2) . . . . ?
N1 C4 C5 C8 152.2(2) . . . . ?
C3 C4 C5 C8 -95.3(3) . . . . ?
N1 C4 C5 C6 27.1(2) . . . . ?
C3 C4 C5 C6 139.5(2) . . . . ?
C8 C5 C6 C7 -158.2(2) . . . . ?
C4 C5 C6 C7 -31.3(2) . . . . ?
C8 C5 C6 Cl2 80.0(2) . . . . ?
C4 C5 C6 Cl2 -153.13(15) . . . . ?
C8 C5 C6 Cl1 -43.8(2) . . . . ?
C4 C5 C6 Cl1 83.06(19) . . . . ?
C4 N1 C7 O1 172.4(2) . . . . ?
C1 N1 C7 O1 14.9(4) . . . . ?
C4 N1 C7 C6 -7.4(3) . . . . ?
C1 N1 C7 C6 -164.8(2) . . . . ?
C5 C6 C7 O1 -155.1(2) . . . . ?
Cl2 C6 C7 O1 -32.7(3) . . . . ?
Cl1 C6 C7 O1 86.2(3) . . . . ?
C5 C6 C7 N1 24.7(2) . . . . ?
Cl2 C6 C7 N1 147.11(17) . . . . ?
Cl1 C6 C7 N1 -94.08(18) . . . . ?
C6 C5 C8 Cl3 -176.95(17) . . . . ?
C4 C5 C8 Cl3 64.2(3) . . . . ?

loop_
_cod_related_entry_id
_cod_related_entry_database
_cod_related_entry_code
1 ChemSpider 9554437
